data_7004875
loop_
_publ_author_name
'Rotthaus, Olaf'
'Jarjayes, Olivier'
'Thomas, Fabrice'
'Philouze, Christian'
'Saint-Aman, Eric'
'Pierre, Jean-Louis'

_publ_section_title
;
 Up to four phenoxyl radicals coordinated to two metal ions in copper
 and zinc complexes?
;
_journal_issue 8
_journal_name_full 'Dalton transactions (Cambridge, England : 2003)'
_journal_page_first 889
_journal_page_last 895
_journal_paper_doi 10.1039/b612068g
_journal_year 2007
_chemical_formula_sum 'C40 H58 N2 O4 Zn'
_chemical_formula_weight 696.29
_space_group_IT_number 14
_symmetry_cell_setting monoclinic
_symmetry_Int_Tables_number 14
_symmetry_space_group_name_Hall '-P 2yab'
_symmetry_space_group_name_H-M 'P 1 21/a 1'
_audit_creation_date 2006-12-05
_audit_creation_method 'by teXsan v1.8'
_audit_update_record
;
?
;
_cell_angle_alpha 90
_cell_angle_beta 92.2(3)
_cell_angle_gamma 90
_cell_formula_units_Z 4
_cell_length_a 11.8822(8)
_cell_length_b 25.396(2)
_cell_length_c 13.130(1)
_cell_measurement_reflns_used 0
_cell_measurement_temperature 293.0
_cell_measurement_theta_max 0.0
_cell_measurement_theta_min 0.0
_cell_volume 3959.2(9)
_computing_cell_refinement 'Bruker-Enraf-Nonius kappaCCD'
_computing_data_collection 'Bruker-Enraf-Nonius kappaCCD'
_computing_data_reduction 'teXsan (MSC, 1992-1997)'
_computing_publication_material 'teXsan (MSC, 1992-1997)'
_computing_structure_refinement 'teXsan (MSC, 1992-1997)'
_computing_structure_solution SIR92
_diffrn_ambient_temperature 293.0
_diffrn_measurement_device_type 'Bruker-Enraf-Nonius kappaCCD'
_diffrn_measurement_method 'phi and omega scans'
_diffrn_orient_matrix_UB_11 0.00000
_diffrn_orient_matrix_UB_12 0.00000
_diffrn_orient_matrix_UB_13 0.00000
_diffrn_orient_matrix_UB_21 0.00000
_diffrn_orient_matrix_UB_22 0.00000
_diffrn_orient_matrix_UB_23 0.00000
_diffrn_orient_matrix_UB_31 0.00000
_diffrn_orient_matrix_UB_32 0.00000
_diffrn_orient_matrix_UB_33 0.00000
_diffrn_radiation_detector CCD
_diffrn_radiation_monochromator graphite
_diffrn_radiation_source 'X-ray tube'
_diffrn_radiation_type 'Mo K\a'
_diffrn_radiation_wavelength 0.71073
_diffrn_reflns_av_R_equivalents 0.07167
_diffrn_reflns_av_sigmaI/netI 0.070
_diffrn_reflns_limit_h_max 16
_diffrn_reflns_limit_h_min -16
_diffrn_reflns_limit_k_max 31
_diffrn_reflns_limit_k_min -35
_diffrn_reflns_limit_l_max 18
_diffrn_reflns_limit_l_min -14
_diffrn_reflns_number 23265
_diffrn_reflns_reduction_process 'Lp corrections applied'
_diffrn_reflns_theta_max 30.00
_diffrn_reflns_theta_min 1.72
_diffrn_standards_decay_% 0.00
_diffrn_standards_interval_count 0
_diffrn_standards_number 0
_exptl_absorpt_coefficient_mu 0.659
_exptl_absorpt_correction_type none
_exptl_crystal_colour colorless
_exptl_crystal_density_diffrn 1.168
_exptl_crystal_density_meas ?
_exptl_crystal_description prism
_exptl_crystal_F_000 1496.00
_exptl_crystal_size_max 0.30
_exptl_crystal_size_mid 0.25
_exptl_crystal_size_min 0.22
_refine_diff_density_max 0.40
_refine_diff_density_min -0.29
_refine_ls_extinction_method none
_refine_ls_goodness_of_fit_all 1.842
_refine_ls_goodness_of_fit_ref 1.842
_refine_ls_hydrogen_treatment noref
_refine_ls_matrix_type full
_refine_ls_number_constraints 0
_refine_ls_number_parameters 451
_refine_ls_number_reflns 3442
_refine_ls_number_restraints 0
_refine_ls_R_factor_all 0.0624
_refine_ls_R_factor_gt 0.0624
_refine_ls_shift/su_max 0.0145
_refine_ls_shift/su_mean 0.0008
_refine_ls_structure_factor_coef F
_refine_ls_weighting_details 'w = 1/[\s^2^(Fo) + 0.00106|Fo|^2^]'
_refine_ls_weighting_scheme sigma
_refine_ls_wR_factor_all 0.0860
_refine_ls_wR_factor_ref 0.0860
_reflns_number_gt 3442
_reflns_number_total 6660
_reflns_threshold_expression I>2.00\s(I)
_cod_data_source_file b612068g.txt
_cod_data_source_block Olivier1_Moitie
_cod_depositor_comments
;
 Changing the values of the '_atom_site_label' and related data items
 (e. g. '_atom_site_aniso_label') to match each other in order to relate
 data from different loops.

 Antanas Vaitkus,
 2017-03-03

The following automatic conversions were performed:
data name '_geom_bond_atom_site_label_D' replaced with
'_geom_hbond_atom_site_label_D' as specified in the replacement file
'/home/antanas/src/cod-tools/trunk/data/replacement-values/replacement_tags.lst'.

data
name '_geom_bond_atom_site_label_H' replaced with
'_geom_hbond_atom_site_label_H' as specified in the replacement file
'/home/antanas/src/cod-tools/trunk/data/replacement-values/replacement_tags.lst'.

data
name '_geom_contact_atom_site_label_a' replaced with
'_geom_hbond_atom_site_label_A' as specified in the replacement file
'/home/antanas/src/cod-tools/trunk/data/replacement-values/replacement_tags.lst'.

data
name '_geom_bond_distance_DH' replaced with '_geom_hbond_distance_DH'
as specified in the replacement file
'/home/antanas/src/cod-tools/trunk/data/replacement-values/replacement_tags.lst'.

data
name '_geom_contact_distance_HA' replaced with
'_geom_hbond_distance_HA' as specified in the replacement file
'/home/antanas/src/cod-tools/trunk/data/replacement-values/replacement_tags.lst'.

data
name '_geom_contact_distance_DA' replaced with
'_geom_hbond_distance_DA' as specified in the replacement file
'/home/antanas/src/cod-tools/trunk/data/replacement-values/replacement_tags.lst'.

data
name '_geom_angle_DHA' replaced with '_geom_hbond_angle_DHA' as
specified in the replacement file
'/home/antanas/src/cod-tools/trunk/data/replacement-values/replacement_tags.lst'.

data
name '_geom_contact_site_symmetry_A' replaced with
'_geom_hbond_site_symmetry_A' as specified in the replacement file
'/home/antanas/src/cod-tools/trunk/data/replacement-values/replacement_tags.lst'.

Automatic conversion script
Id: cif_correct_tags 5005 2017-03-03 11:38:54Z antanas 
;
_cod_original_cell_volume 3958.9(8)
_cod_original_sg_symbol_H-M 'P 21/a '
_cod_original_formula_sum 'C40 H58 N2 O4 Zn1 '
_cod_database_code 7004875

loop_
_symmetry_equiv_pos_as_xyz
' +x, +y, +z'
'1/2-x,1/2+y, -z'
' -x, -y, -z'
'1/2+x,1/2-y, +z'

loop_
_atom_site_label
_atom_site_fract_x
_atom_site_fract_y
_atom_site_fract_z
_atom_site_U_iso_or_equiv
_atom_site_occupancy
_atom_site_refinement_flags
_atom_site_adp_type
_atom_site_calc_flag
_atom_site_calc_attached_atom
Zn 0.69389(4) 0.07741(2) 0.02652(4) 0.0386(1) 1.000 . Uani d ?
O1 0.7074(3) 0.1259(1) -0.0863(3) 0.052(1) 1.000 . Uani d ?
O2 0.6567(3) 0.1311(1) 0.1268(3) 0.048(1) 1.000 . Uani d ?
O3 0.8694(3) 0.0646(2) 0.0688(3) 0.065(1) 1.000 . Uani d ?
O4 0.0313(8) 0.0477(5) 0.9261(9) 0.142(4) 0.667 . Uani d ?
O4" -0.007(1) 0.0987(9) 0.902(2) 0.158(8) 0.333 . Uani d ?
N1 0.6910(3) 0.0149(1) -0.0771(3) 0.035(1) 1.000 . Uani d ?
N2 0.6179(3) 0.0203(1) 0.1098(3) 0.034(1) 1.000 . Uani d ?
C1 0.7172(4) 0.0183(2) -0.1719(4) 0.041(1) 1.000 . Uani d ?
C2 0.7474(4) 0.0668(2) -0.2215(4) 0.041(1) 1.000 . Uani d ?
C3 0.7421(4) 0.1175(2) -0.1775(4) 0.039(1) 1.000 . Uani d ?
C4 0.7756(4) 0.1619(2) -0.2376(4) 0.042(1) 1.000 . Uani d ?
C5 0.8139(4) 0.1526(2) -0.3337(4) 0.045(1) 1.000 . Uani d ?
C6 0.8206(4) 0.1027(2) -0.3791(4) 0.050(2) 1.000 . Uani d ?
C7 0.7859(4) 0.0611(2) -0.3236(4) 0.048(1) 1.000 . Uani d ?
C8 0.6593(3) -0.0336(2) -0.0338(3) 0.032(1) 1.000 . Uani d ?
C9 0.6667(4) -0.0825(2) -0.0815(4) 0.045(1) 1.000 . Uani d ?
C10 0.6280(4) -0.1274(2) -0.0340(4) 0.048(2) 1.000 . Uani d ?
C11 0.5836(4) -0.1241(2) 0.0620(5) 0.058(2) 1.000 . Uani d ?
C12 0.5791(4) -0.0766(2) 0.1106(4) 0.048(1) 1.000 . Uani d ?
C13 0.6173(3) -0.0301(2) 0.0657(3) 0.034(1) 1.000 . Uani d ?
C14 0.5713(4) 0.0289(2) 0.1966(3) 0.036(1) 1.000 . Uani d ?
C15 0.5618(4) 0.0780(2) 0.2479(3) 0.037(1) 1.000 . Uani d ?
C16 0.6005(4) 0.1274(2) 0.2093(3) 0.035(1) 1.000 . Uani d ?
C17 0.5757(3) 0.1747(2) 0.2656(4) 0.036(1) 1.000 . Uani d ?
C18 0.5160(4) 0.1696(2) 0.3519(4) 0.046(1) 1.000 . Uani d ?
C19 0.4789(4) 0.1215(2) 0.3922(4) 0.044(1) 1.000 . Uani d ?
C20 0.5034(4) 0.0770(2) 0.3384(4) 0.044(1) 1.000 . Uani d ?
C21 0.7653(4) 0.2182(2) -0.1948(4) 0.053(2) 1.000 . Uani d ?
C22 0.8386(6) 0.2237(3) -0.0954(5) 0.074(2) 1.000 . Uani d ?
C23 0.6433(5) 0.2302(3) -0.1727(6) 0.077(2) 1.000 . Uani d ?
C24 0.8043(6) 0.2605(3) -0.2690(6) 0.084(2) 1.000 . Uani d ?
C25 0.8664(5) 0.0971(2) -0.4862(4) 0.056(2) 1.000 . Uani d ?
C26 0.8094(7) 0.1357(4) -0.5581(5) 0.110(3) 1.000 . Uani d ?
C27 0.9910(7) 0.1063(6) -0.4814(6) 0.149(4) 1.000 . Uani d ?
C28 0.8411(9) 0.0448(4) -0.5322(6) 0.144(4) 1.000 . Uani d ?
C29 0.6154(4) 0.2288(2) 0.2284(4) 0.044(1) 1.000 . Uani d ?
C30 0.5812(5) 0.2734(2) 0.2999(5) 0.065(2) 1.000 . Uani d ?
C31 0.7430(5) 0.2300(2) 0.2249(5) 0.063(2) 1.000 . Uani d ?
C32 0.5615(5) 0.2406(2) 0.1214(5) 0.062(2) 1.000 . Uani d ?
C33 0.4163(5) 0.1216(2) 0.4938(4) 0.060(2) 1.000 . Uani d ?
C34 0.3102(6) 0.1543(4) 0.4814(6) 0.117(3) 1.000 . Uani d ?
C35 0.4890(6) 0.1469(4) 0.5783(5) 0.103(3) 1.000 . Uani d ?
C36 0.3853(9) 0.0660(4) 0.5234(7) 0.182(4) 1.000 . Uani d ?
C37 0.9205(6) 0.0918(4) 0.1560(7) 0.131(3) 1.000 . Uani d ?
C38 1.0275(7) 0.0751(4) 0.1882(8) 0.122(4) 1.000 . Uani d ?
C39 0.112(1) 0.0878(9) 0.793(1) 0.163(8) 0.667 . Uani d ?
C39" 0.159(2) 0.075(2) 0.777(2) 0.16(1) 0.333 . Uani d ?
C40" 0.067(2) 0.070(1) 0.852(3) 0.15(1) 0.333 . Uani d ?
C40 0.089(1) 0.0990(7) 0.885(2) 0.135(7) 0.667 . Uani d ?
H1 0.9202 0.0809 0.0043 0.074 1.000 . Uiso c ?
H3 0.7164 -0.0130 -0.2113 0.049 1.000 . Uiso c ?
H4 0.8374 0.1820 -0.3720 0.054 1.000 . Uiso c ?
H5 0.7872 0.0269 -0.3531 0.057 1.000 . Uiso c ?
H6 0.6984 -0.0850 -0.1467 0.054 1.000 . Uiso c ?
H7 0.6319 -0.1605 -0.0674 0.058 1.000 . Uiso c ?
H8 0.5564 -0.1549 0.0939 0.070 1.000 . Uiso c ?
H9 0.5492 -0.0751 0.1766 0.058 1.000 . Uiso c ?
H10 0.5412 -0.0010 0.2296 0.043 1.000 . Uiso c ?
H11 0.4982 0.2009 0.3875 0.055 1.000 . Uiso c ?
H12 0.4797 0.0439 0.3637 0.053 1.000 . Uiso c ?
H13 0.9155 0.2184 -0.1099 0.089 1.000 . Uiso c ?
H14 0.8162 0.1981 -0.0475 0.089 1.000 . Uiso c ?
H15 0.8293 0.2579 -0.0678 0.089 1.000 . Uiso c ?
H16 0.6157 0.2041 -0.1282 0.092 1.000 . Uiso c ?
H17 0.6388 0.2638 -0.1414 0.092 1.000 . Uiso c ?
H18 0.5993 0.2301 -0.2346 0.092 1.000 . Uiso c ?
H19 0.7969 0.2943 -0.2389 0.101 1.000 . Uiso c ?
H20 0.8809 0.2545 -0.2837 0.101 1.000 . Uiso c ?
H21 0.7592 0.2588 -0.3303 0.101 1.000 . Uiso c ?
H22 0.8217 0.1705 -0.5335 0.132 1.000 . Uiso c ?
H23 0.7308 0.1287 -0.5626 0.132 1.000 . Uiso c ?
H24 0.8396 0.1323 -0.6237 0.132 1.000 . Uiso c ?
H25 1.0061 0.1410 -0.4574 0.179 1.000 . Uiso c ?
H26 1.0196 0.1022 -0.5475 0.179 1.000 . Uiso c ?
H27 1.0262 0.0816 -0.4362 0.179 1.000 . Uiso c ?
H28 0.8758 0.0180 -0.4913 0.173 1.000 . Uiso c ?
H29 0.7620 0.0394 -0.5359 0.173 1.000 . Uiso c ?
H30 0.8695 0.0434 -0.5988 0.173 1.000 . Uiso c ?
H31 0.6154 0.2679 0.3657 0.078 1.000 . Uiso c ?
H32 0.5016 0.2737 0.3046 0.078 1.000 . Uiso c ?
H33 0.6054 0.3061 0.2737 0.078 1.000 . Uiso c ?
H34 0.7751 0.2242 0.2913 0.075 1.000 . Uiso c ?
H35 0.7674 0.2032 0.1803 0.075 1.000 . Uiso c ?
H36 0.7663 0.2634 0.2007 0.075 1.000 . Uiso c ?
H37 0.4821 0.2434 0.1259 0.075 1.000 . Uiso c ?
H38 0.5787 0.2128 0.0760 0.075 1.000 . Uiso c ?
H39 0.5906 0.2728 0.0966 0.075 1.000 . Uiso c ?
H40 0.2727 0.1549 0.5440 0.140 1.000 . Uiso c ?
H41 0.2620 0.1393 0.4298 0.140 1.000 . Uiso c ?
H42 0.3294 0.1892 0.4627 0.140 1.000 . Uiso c ?
H43 0.4501 0.1462 0.6401 0.124 1.000 . Uiso c ?
H44 0.5577 0.1279 0.5869 0.124 1.000 . Uiso c ?
H45 0.5047 0.1823 0.5606 0.124 1.000 . Uiso c ?
H46 0.3456 0.0668 0.5848 0.219 1.000 . Uiso c ?
H47 0.4519 0.0457 0.5334 0.219 1.000 . Uiso c ?
H48 0.3390 0.0508 0.4707 0.219 1.000 . Uiso c ?
H49 0.8722 0.0874 0.2114 0.157 1.000 . Uiso c ?
H50 0.9252 0.1280 0.1391 0.157 1.000 . Uiso c ?
H51 1.0545 0.0967 0.2429 0.146 1.000 . Uiso c ?
H52 1.0241 0.0396 0.2105 0.146 1.000 . Uiso c ?
H53 1.0769 0.0777 0.1333 0.146 1.000 . Uiso c ?

loop_
_atom_site_aniso_label
_atom_site_aniso_U_11
_atom_site_aniso_U_22
_atom_site_aniso_U_33
_atom_site_aniso_U_12
_atom_site_aniso_U_13
_atom_site_aniso_U_23
Zn 0.0497(4) 0.0303(3) 0.0364(3) -0.0040(2) 0.0092(2) 0.0014(3)
O1 0.084(3) 0.029(2) 0.045(2) -0.004(2) 0.024(2) 0.002(2)
O2 0.060(2) 0.036(2) 0.047(2) -0.003(1) 0.018(2) -0.003(2)
O3 0.045(2) 0.078(3) 0.072(3) -0.001(2) 0.004(2) -0.020(2)
O4 0.113(6) 0.161(9) 0.155(8) -0.024(6) 0.059(6) -0.023(8)
O4" 0.09(1) 0.23(2) 0.16(2) 0.09(1) 0.05(1) 0.09(2)
N1 0.044(2) 0.029(2) 0.033(2) 0.000(2) 0.009(1) 0.008(2)
N2 0.037(2) 0.023(2) 0.041(2) -0.005(1) 0.003(2) 0.000(2)
C1 0.052(3) 0.026(2) 0.045(3) -0.003(2) 0.003(2) -0.005(2)
C2 0.040(3) 0.044(3) 0.040(3) 0.000(2) 0.005(2) 0.006(2)
C3 0.046(3) 0.032(2) 0.039(2) -0.001(2) 0.004(2) 0.005(2)
C4 0.041(3) 0.038(3) 0.045(3) -0.007(2) 0.003(2) 0.003(2)
C5 0.046(3) 0.051(3) 0.038(3) -0.002(2) 0.004(2) 0.015(2)
C6 0.045(3) 0.061(3) 0.043(3) 0.006(2) 0.010(2) 0.003(3)
C7 0.055(3) 0.054(3) 0.035(3) 0.003(2) 0.007(2) 0.001(2)
C8 0.035(3) 0.020(2) 0.042(2) 0.004(2) -0.004(2) 0.004(2)
C9 0.046(3) 0.035(3) 0.053(3) 0.004(2) 0.000(2) 0.000(2)
C10 0.052(3) 0.026(2) 0.067(3) 0.002(2) 0.002(2) -0.005(2)
C11 0.062(4) 0.027(3) 0.085(4) -0.006(2) 0.008(3) 0.001(3)
C12 0.062(3) 0.041(3) 0.043(3) 0.002(2) 0.010(2) 0.017(2)
C13 0.033(3) 0.025(2) 0.042(2) -0.004(2) 0.000(2) 0.004(2)
C14 0.042(3) 0.029(2) 0.037(2) -0.006(2) 0.006(2) 0.006(2)
C15 0.045(3) 0.032(2) 0.036(2) 0.001(2) 0.004(2) 0.000(2)
C16 0.040(3) 0.033(2) 0.034(2) 0.004(2) -0.001(2) 0.003(2)
C17 0.033(3) 0.033(2) 0.042(2) 0.000(2) -0.004(2) -0.006(2)
C18 0.041(3) 0.047(3) 0.051(3) 0.002(2) 0.005(2) -0.011(2)
C19 0.046(3) 0.048(3) 0.037(2) 0.001(2) 0.008(2) -0.004(2)
C20 0.043(3) 0.041(3) 0.048(3) -0.002(2) 0.010(2) 0.009(2)
C21 0.065(4) 0.040(3) 0.055(3) -0.006(2) 0.008(2) 0.013(2)
C22 0.103(5) 0.055(4) 0.064(4) -0.021(3) 0.004(3) 0.000(3)
C23 0.073(4) 0.065(4) 0.094(5) 0.015(3) 0.025(3) 0.012(4)
C24 0.110(5) 0.053(4) 0.091(5) -0.010(3) 0.029(4) 0.026(3)
C25 0.063(4) 0.068(4) 0.039(3) 0.011(3) 0.015(2) 0.015(3)
C26 0.144(7) 0.142(8) 0.045(4) 0.050(5) 0.016(4) 0.010(5)
C27 0.074(5) 0.31(2) 0.064(5) 0.011(6) 0.033(4) 0.000(7)
C28 0.260(9) 0.106(8) 0.072(5) -0.024(6) 0.087(5) -0.009(5)
C29 0.047(3) 0.033(2) 0.052(3) -0.001(2) 0.007(2) 0.004(2)
C30 0.076(4) 0.043(3) 0.077(4) 0.000(3) 0.008(3) -0.009(3)
C31 0.065(4) 0.038(3) 0.086(4) -0.010(3) 0.002(3) -0.002(3)
C32 0.077(4) 0.040(3) 0.070(4) 0.002(3) -0.001(3) 0.006(3)
C33 0.063(4) 0.062(4) 0.056(3) -0.001(3) 0.024(3) -0.010(3)
C34 0.079(5) 0.18(1) 0.096(6) 0.036(5) 0.039(4) 0.012(6)
C35 0.119(6) 0.152(8) 0.040(4) 0.007(5) 0.011(3) -0.025(4)
C36 0.32(1) 0.104(7) 0.136(5) -0.021(6) 0.172(5) -0.012(5)
C37 0.083(5) 0.167(8) 0.138(6) 0.039(5) -0.041(4) -0.104(5)
C38 0.099(6) 0.129(8) 0.134(7) 0.006(5) -0.045(5) -0.051(6)
C39 0.048(8) 0.33(3) 0.12(1) 0.04(1) 0.034(8) 0.02(1)
C39" 0.10(2) 0.29(5) 0.10(2) 0.03(2) 0.07(1) 0.00(2)
C40" 0.10(2) 0.18(3) 0.18(2) -0.06(2) 0.11(1) -0.07(2)
C40 0.061(9) 0.17(2) 0.18(2) -0.006(9) 0.018(9) -0.03(1)

loop_
_atom_type_symbol
_atom_type_oxidation_number
_atom_type_number_in_cell
_atom_type_scat_dispersion_real
_atom_type_scat_dispersion_imag
_atom_type_scat_source
Zn 0 4 0.222 1.431
;International Tables for Crystallography
(1992, Vol. C, Tables 4.2.6.8 and 6.1.1.1)
;
C 0 160 0.002 0.002
;International Tables for Crystallography
(1992, Vol. C, Tables 4.2.6.8 and 6.1.1.1)
;
N 0 8 0.004 0.003
;International Tables for Crystallography
(1992, Vol. C, Tables 4.2.6.8 and 6.1.1.1)
;
O 0 16 0.008 0.006
;International Tables for Crystallography
(1992, Vol. C, Tables 4.2.6.8 and 6.1.1.1)
;
H 0 232 0.000 0.000
;International Tables for Crystallography
(1992, Vol. C, Table 6.1.1.2)
;

loop_
_geom_angle_atom_site_label_1
_geom_angle_atom_site_label_2
_geom_angle_atom_site_label_3
_geom_angle
_geom_angle_site_symmetry_1
_geom_angle_site_symmetry_2
_geom_angle_site_symmetry_3
_geom_angle_publ_flag
O1 Zn O2 95.8(1) . . . yes
O1 Zn O3 100.6(2) . . . yes
O1 Zn N1 89.1(1) . . . yes
O1 Zn N2 155.5(1) . . . yes
O2 Zn O3 100.0(1) . . . yes
O2 Zn N1 165.5(1) . . . yes
O2 Zn N2 91.0(1) . . . yes
O3 Zn N1 92.5(1) . . . yes
O3 Zn N2 101.4(2) . . . yes
N1 Zn N2 79.2(1) . . . yes
Zn O1 C3 129.8(3) . . . yes
Zn O2 C16 130.4(3) . . . yes
Zn O3 C37 120.1(4) . . . yes
Zn O3 H1 106.8 . . . no
C37 O3 H1 101.4 . . . no
Zn N1 C1 125.0(3) . . . yes
Zn N1 C8 113.4(3) . . . yes
C1 N1 C8 121.5(4) . . . yes
Zn N2 C13 114.9(3) . . . yes
Zn N2 C14 123.9(3) . . . yes
C13 N2 C14 121.2(4) . . . yes
N1 C1 C2 124.3(4) . . . yes
N1 C1 H3 117.8 . . . no
C2 C1 H3 117.8 . . . no
C1 C2 C3 125.2(4) . . . yes
C1 C2 C7 115.3(4) . . . yes
C3 C2 C7 119.6(4) . . . yes
O1 C3 C2 123.1(4) . . . yes
O1 C3 C4 118.7(4) . . . yes
C2 C3 C4 118.1(4) . . . yes
C3 C4 C5 118.3(4) . . . yes
C3 C4 C21 119.9(4) . . . yes
C5 C4 C21 121.8(4) . . . yes
C4 C5 C6 124.8(5) . . . yes
C4 C5 H4 117.6 . . . no
C6 C5 H4 117.6 . . . no
C5 C6 C7 116.9(5) . . . yes
C5 C6 C25 120.0(5) . . . yes
C7 C6 C25 123.1(5) . . . yes
C2 C7 C6 122.4(5) . . . yes
C2 C7 H5 118.8 . . . no
C6 C7 H5 118.8 . . . no
N1 C8 C9 124.9(4) . . . yes
N1 C8 C13 115.2(4) . . . yes
C9 C8 C13 119.9(4) . . . yes
C8 C9 C10 120.2(5) . . . yes
C8 C9 H6 119.9 . . . no
C10 C9 H6 119.9 . . . no
C9 C10 C11 120.2(5) . . . yes
C9 C10 H7 119.9 . . . no
C11 C10 H7 119.9 . . . no
C10 C11 C12 120.0(5) . . . yes
C10 C11 H8 120.0 . . . no
C12 C11 H8 120.0 . . . no
C11 C12 C13 121.8(5) . . . yes
C11 C12 H9 119.1 . . . no
C13 C12 H9 119.1 . . . no
N2 C13 C8 116.1(4) . . . yes
N2 C13 C12 126.2(4) . . . yes
C8 C13 C12 117.8(4) . . . yes
N2 C14 C15 127.2(4) . . . yes
N2 C14 H10 116.3 . . . no
C15 C14 H10 116.5 . . . no
C14 C15 C16 124.5(4) . . . yes
C14 C15 C20 115.9(4) . . . yes
C16 C15 C20 119.5(4) . . . yes
O2 C16 C15 122.7(4) . . . yes
O2 C16 C17 119.2(4) . . . yes
C15 C16 C17 118.1(4) . . . yes
C16 C17 C18 117.9(4) . . . yes
C16 C17 C29 120.6(4) . . . yes
C18 C17 C29 121.5(4) . . . yes
C17 C18 C19 125.0(5) . . . yes
C17 C18 H11 117.5 . . . no
C19 C18 H11 117.5 . . . no
C18 C19 C20 116.5(4) . . . yes
C18 C19 C33 119.3(4) . . . yes
C20 C19 C33 124.2(5) . . . yes
C15 C20 C19 123.0(4) . . . yes
C15 C20 H12 118.5 . . . no
C19 C20 H12 118.5 . . . no
C4 C21 C22 109.9(5) . . . yes
C4 C21 C23 110.2(4) . . . yes
C4 C21 C24 112.7(5) . . . yes
C22 C21 C23 109.3(5) . . . yes
C22 C21 C24 107.4(5) . . . yes
C23 C21 C24 107.2(5) . . . yes
C21 C22 H13 109.5 . . . no
C21 C22 H14 109.5 . . . no
C21 C22 H15 109.5 . . . no
H13 C22 H14 109.5 . . . no
H13 C22 H15 109.5 . . . no
H14 C22 H15 109.5 . . . no
C21 C23 H16 109.5 . . . no
C21 C23 H17 109.5 . . . no
C21 C23 H18 109.5 . . . no
H16 C23 H17 109.5 . . . no
H16 C23 H18 109.5 . . . no
H17 C23 H18 109.5 . . . no
C21 C24 H19 109.5 . . . no
C21 C24 H20 109.5 . . . no
C21 C24 H21 109.5 . . . no
H19 C24 H20 109.5 . . . no
H19 C24 H21 109.5 . . . no
H20 C24 H21 109.5 . . . no
C6 C25 C26 110.4(5) . . . yes
C6 C25 C27 109.4(5) . . . yes
C6 C25 C28 112.5(5) . . . yes
C26 C25 C27 110.2(6) . . . yes
C26 C25 C28 104.4(6) . . . yes
C27 C25 C28 109.9(7) . . . yes
C25 C26 H22 109.5 . . . no
C25 C26 H23 109.5 . . . no
C25 C26 H24 109.5 . . . no
H22 C26 H23 109.5 . . . no
H22 C26 H24 109.5 . . . no
H23 C26 H24 109.5 . . . no
C25 C27 H25 109.5 . . . no
C25 C27 H26 109.5 . . . no
C25 C27 H27 109.5 . . . no
H25 C27 H26 109.5 . . . no
H25 C27 H27 109.5 . . . no
H26 C27 H27 109.5 . . . no
C25 C28 H28 109.5 . . . no
C25 C28 H29 109.5 . . . no
C25 C28 H30 109.5 . . . no
H28 C28 H29 109.5 . . . no
H28 C28 H30 109.5 . . . no
H29 C28 H30 109.5 . . . no
C17 C29 C30 111.9(4) . . . yes
C17 C29 C31 110.3(4) . . . yes
C17 C29 C32 109.8(4) . . . yes
C30 C29 C31 106.9(4) . . . yes
C30 C29 C32 107.5(4) . . . yes
C31 C29 C32 110.2(4) . . . yes
C29 C30 H31 109.5 . . . no
C29 C30 H32 109.5 . . . no
C29 C30 H33 109.5 . . . no
H31 C30 H32 109.5 . . . no
H31 C30 H33 109.5 . . . no
H32 C30 H33 109.5 . . . no
C29 C31 H34 109.5 . . . no
C29 C31 H35 109.5 . . . no
C29 C31 H36 109.5 . . . no
H34 C31 H35 109.5 . . . no
H34 C31 H36 109.5 . . . no
H35 C31 H36 109.5 . . . no
C29 C32 H37 109.5 . . . no
C29 C32 H38 109.5 . . . no
C29 C32 H39 109.5 . . . no
H37 C32 H38 109.5 . . . no
H37 C32 H39 109.5 . . . no
H38 C32 H39 109.5 . . . no
C19 C33 C34 109.4(5) . . . yes
C19 C33 C35 110.5(5) . . . yes
C19 C33 C36 110.4(5) . . . yes
C34 C33 C35 107.1(6) . . . yes
C34 C33 C36 109.3(7) . . . yes
C35 C33 C36 110.1(7) . . . yes
C33 C34 H40 109.5 . . . no
C33 C34 H41 109.5 . . . no
C33 C34 H42 109.5 . . . no
H40 C34 H41 109.5 . . . no
H40 C34 H42 109.5 . . . no
H41 C34 H42 109.5 . . . no
C33 C35 H43 109.5 . . . no
C33 C35 H44 109.5 . . . no
C33 C35 H45 109.5 . . . no
H43 C35 H44 109.5 . . . no
H43 C35 H45 109.5 . . . no
H44 C35 H45 109.5 . . . no
C33 C36 H46 109.5 . . . no
C33 C36 H47 109.5 . . . no
C33 C36 H48 109.5 . . . no
H46 C36 H47 109.5 . . . no
H46 C36 H48 109.5 . . . no
H47 C36 H48 109.5 . . . no
O3 C37 C38 116.5(6) . . . yes
O3 C37 H49 107.7 . . . no
O3 C37 H50 107.7 . . . no
C38 C37 H49 107.7 . . . no
C38 C37 H50 107.7 . . . no
H49 C37 H50 109.5 . . . no
C37 C38 H51 109.5 . . . no
C37 C38 H52 109.5 . . . no
C37 C38 H53 109.5 . . . no
H51 C38 H52 109.5 . . . no
H51 C38 H53 109.5 . . . no
H52 C38 H53 109.5 . . . no
O4" C40" C39" 142(3) . . . yes
O4 C40 C39 104(2) . . . yes

loop_
_geom_bond_atom_site_label_1
_geom_bond_atom_site_label_2
_geom_bond_distance
_geom_bond_site_symmetry_1
_geom_bond_site_symmetry_2
_geom_bond_publ_flag
Zn O1 1.937(3) . . yes
Zn O2 1.958(3) . . yes
Zn O3 2.161(4) . . yes
Zn N1 2.091(4) . . yes
Zn N2 2.048(3) . . yes
O1 C3 1.299(5) . . yes
O2 C16 1.298(5) . . yes
O3 C37 1.449(9) . . yes
O3 H1 1.14 . . no
O4 C40 1.58(2) . . yes
O4" C40" 1.33(3) . . yes
N1 C1 1.299(6) . . yes
N1 C8 1.412(5) . . yes
N2 C13 1.404(6) . . yes
N2 C14 1.305(5) . . yes
C1 C2 1.444(6) . . yes
C1 H3 0.95 . . no
C2 C3 1.414(7) . . yes
C2 C7 1.441(7) . . yes
C3 C4 1.442(6) . . yes
C4 C5 1.379(7) . . yes
C4 C21 1.541(7) . . yes
C5 C6 1.404(7) . . yes
C5 H4 0.95 . . no
C6 C7 1.356(7) . . yes
C6 C25 1.535(7) . . yes
C7 H5 0.95 . . no
C8 C9 1.395(6) . . yes
C8 C13 1.419(6) . . yes
C9 C10 1.388(7) . . yes
C9 H6 0.95 . . no
C10 C11 1.388(8) . . yes
C10 H7 0.95 . . no
C11 C12 1.367(7) . . yes
C11 H8 0.95 . . no
C12 C13 1.404(6) . . yes
C12 H9 0.95 . . no
C14 C15 1.423(6) . . yes
C14 H10 0.95 . . no
C15 C16 1.435(6) . . yes
C15 C20 1.400(6) . . yes
C16 C17 1.447(6) . . yes
C17 C18 1.366(6) . . yes
C17 C29 1.537(6) . . yes
C18 C19 1.409(7) . . yes
C18 H11 0.95 . . no
C19 C20 1.370(7) . . yes
C19 C33 1.553(7) . . yes
C20 H12 0.95 . . no
C21 C22 1.547(9) . . yes
C21 C23 1.519(8) . . yes
C21 C24 1.534(8) . . yes
C22 H13 0.95 . . no
C22 H14 0.95 . . no
C22 H15 0.95 . . no
C23 H16 0.95 . . no
C23 H17 0.95 . . no
C23 H18 0.95 . . no
C24 H19 0.95 . . no
C24 H20 0.95 . . no
C24 H21 0.95 . . no
C25 C26 1.50(1) . . yes
C25 C27 1.497(9) . . yes
C25 C28 1.49(1) . . yes
C26 H22 0.95 . . no
C26 H23 0.95 . . no
C26 H24 0.95 . . no
C27 H25 0.95 . . no
C27 H26 0.95 . . no
C27 H27 0.95 . . no
C28 H28 0.95 . . no
C28 H29 0.95 . . no
C28 H30 0.95 . . no
C29 C30 1.536(7) . . yes
C29 C31 1.519(7) . . yes
C29 C32 1.551(8) . . yes
C30 H31 0.95 . . no
C30 H32 0.95 . . no
C30 H33 0.95 . . no
C31 H34 0.95 . . no
C31 H35 0.95 . . no
C31 H36 0.95 . . no
C32 H37 0.95 . . no
C32 H38 0.95 . . no
C32 H39 0.95 . . no
C33 C34 1.51(1) . . yes
C33 C35 1.521(9) . . yes
C33 C36 1.51(1) . . yes
C34 H40 0.95 . . no
C34 H41 0.95 . . no
C34 H42 0.95 . . no
C35 H43 0.95 . . no
C35 H44 0.95 . . no
C35 H45 0.95 . . no
C36 H46 0.95 . . no
C36 H47 0.95 . . no
C36 H48 0.95 . . no
C37 C38 1.39(1) . . yes
C37 H49 0.95 . . no
C37 H50 0.95 . . no
C38 H51 0.95 . . no
C38 H52 0.95 . . no
C38 H53 0.95 . . no
C39 C40 1.29(2) . . yes
C39" C40" 1.51(3) . . yes

loop_
_geom_contact_atom_site_label_1
_geom_contact_atom_site_label_2
_geom_contact_distance
_geom_contact_site_symmetry_1
_geom_contact_site_symmetry_2
_geom_contact_publ_flag
O1 O4" 3.47(2) . 1_654 no
O1 C11 3.485(6) . 3_655 no
O2 C10 3.551(6) . 3_655 no
O3 O4 2.77(1) . 1_654 no
O3 O4" 2.82(2) . 1_654 no
O3 O4 3.09(1) . 3_656 no
O4 O4 3.21(2) . 3_557 no
O4 C38 3.51(1) . 1_456 no
O4 C38 3.52(1) . 3_656 no
O4 C37 3.52(1) . 1_456 no
O4" C3 3.15(2) . 1_456 no
O4" C2 3.38(2) . 1_456 no
O4" C37 3.48(2) . 1_456 no
O4" C4 3.50(2) . 1_456 no
N1 C12 3.584(6) . 3_655 no
N2 C8 3.421(5) . 3_655 no
N2 C13 3.561(5) . 3_655 no
C8 C14 3.411(6) . 3_655 no
C9 C15 3.420(7) . 3_655 no
C9 C14 3.435(7) . 3_655 no
C10 C16 3.489(7) . 3_655 no
C12 C39" 3.39(3) . 3_656 no
C13 C39" 3.49(3) . 3_656 no
C13 C13 3.566(9) . 3_655 no
O4 O4" 1.40(2) . . no
O4 O3 2.77(1) . 1_456 no
O4 O3 3.09(1) . 3_656 no
O4 O4 3.21(2) . 3_557 no

loop_
_geom_hbond_atom_site_label_D
_geom_hbond_atom_site_label_H
_geom_hbond_atom_site_label_A
_geom_hbond_distance_DH
_geom_hbond_distance_HA
_geom_hbond_distance_DA
_geom_hbond_angle_DHA
_geom_hbond_site_symmetry_A
O3 H1 O4" 1.14 1.69 2.82(2) 173.6 1_654
O3 H1 O4 1.14 1.90 2.77(1) 129.9 1_654

loop_
_geom_torsion_atom_site_label_1
_geom_torsion_atom_site_label_2
_geom_torsion_atom_site_label_3
_geom_torsion_atom_site_label_4
_geom_torsion_site_symmetry_1
_geom_torsion_site_symmetry_2
_geom_torsion_site_symmetry_3
_geom_torsion_site_symmetry_4
_geom_torsion
_geom_torsion_publ_flag
? ? ? ? ? ? ? ? ? ?
